data_4517459
loop_
_publ_author_name
'Feng, Jiaxu'
'Huang, You'

_publ_section_title
;
 Phosphine-Catalyzed Remote 1,7-Addition for Synthesis of Diene
 Carboxylates
;
_journal_name_full 'ACS Catalysis'
_journal_page_first 3541
_journal_paper_doi 10.1021/acscatal.0c00588
_journal_year 2020
_chemical_formula_sum 'C22 H23 N O5'
_chemical_formula_weight 381.41
_space_group_crystal_system monoclinic
_space_group_IT_number 14
_space_group_name_Hall '-P 2ybc'
_space_group_name_H-M_alt 'P 1 21/c 1'
_atom_sites_solution_hydrogens mixed
_audit_creation_method SHELXL-2014/8
_cell_angle_alpha 90
_cell_angle_beta 98.41(3)
_cell_angle_gamma 90
_cell_formula_units_Z 4
_cell_length_a 13.199(3)
_cell_length_b 17.845(4)
_cell_length_c 8.5547(17)
_cell_measurement_reflns_used 4568
_cell_measurement_temperature 113(2)
_cell_measurement_theta_max 27.9424
_cell_measurement_theta_min 1.5596
_cell_volume 1993.3(8)
_computing_cell_refinement crystalclear
_computing_data_collection crystalclear
_computing_data_reduction crystalclear
_computing_molecular_graphics 'Bruker SHELXTL'
_computing_publication_material 'Bruker SHELXTL'
_computing_structure_refinement 'SHELXL-97 (Sheldrick, 1997)'
_computing_structure_solution 'SHELXS-97 (Sheldrick, 1990)'
_diffrn_ambient_temperature 113(2)
_diffrn_measured_fraction_theta_full 0.999
_diffrn_measured_fraction_theta_max 0.998
_diffrn_measurement_device_type 'rigaku saturn'
_diffrn_radiation_type MoK\a
_diffrn_radiation_wavelength 0.71073
_diffrn_reflns_av_R_equivalents 0.0598
_diffrn_reflns_av_unetI/netI 0.0518
_diffrn_reflns_Laue_measured_fraction_full 0.999
_diffrn_reflns_Laue_measured_fraction_max 0.998
_diffrn_reflns_limit_h_max 17
_diffrn_reflns_limit_h_min -17
_diffrn_reflns_limit_k_max 23
_diffrn_reflns_limit_k_min -23
_diffrn_reflns_limit_l_max 10
_diffrn_reflns_limit_l_min -11
_diffrn_reflns_number 23485
_diffrn_reflns_point_group_measured_fraction_full 0.999
_diffrn_reflns_point_group_measured_fraction_max 0.998
_diffrn_reflns_theta_full 25.242
_diffrn_reflns_theta_max 27.866
_diffrn_reflns_theta_min 2.283
_diffrn_standards_decay_% 0
_diffrn_standards_interval_count 0
_diffrn_standards_interval_time 0
_diffrn_standards_number 0
_exptl_absorpt_coefficient_mu 0.090
_exptl_absorpt_correction_T_max 1.0000
_exptl_absorpt_correction_T_min 0.8072
_exptl_absorpt_correction_type multi-scan
_exptl_absorpt_process_details crystalclear
_exptl_crystal_colour colourless
_exptl_crystal_density_diffrn 1.271
_exptl_crystal_description prism
_exptl_crystal_F_000 808
_exptl_crystal_size_max 0.200
_exptl_crystal_size_mid 0.180
_exptl_crystal_size_min 0.120
_refine_diff_density_max 0.181
_refine_diff_density_min -0.213
_refine_diff_density_rms 0.048
_refine_ls_extinction_method none
_refine_ls_goodness_of_fit_ref 0.982
_refine_ls_hydrogen_treatment mixed
_refine_ls_matrix_type full
_refine_ls_number_parameters 259
_refine_ls_number_reflns 4740
_refine_ls_number_restraints 1
_refine_ls_restrained_S_all 0.983
_refine_ls_R_factor_all 0.0750
_refine_ls_R_factor_gt 0.0488
_refine_ls_shift/su_max 0.000
_refine_ls_shift/su_mean 0.000
_refine_ls_structure_factor_coef Fsqd
_refine_ls_weighting_details 'w=1/[\s^2^(Fo^2^)+(0.0611P)^2^] where P=(Fo^2^+2Fc^2^)/3'
_refine_ls_weighting_scheme calc
_refine_ls_wR_factor_gt 0.1064
_refine_ls_wR_factor_ref 0.1211
_reflns_Friedel_coverage 0.000
_reflns_number_gt 3165
_reflns_number_total 4740
_reflns_threshold_expression 'I > 2\s(I)'
_cod_data_source_file cs0c00588_si_002.cif
_cod_data_source_block R20180327B1
_cod_depositor_comments
;
The following automatic conversions were performed:

data item '_exptl_absorpt_correction_type' value 'Multi-scan' was
changed to 'multi-scan' in accordance with the
/home/data/users/saulius/crontab/automatic-downloads/rss-feeds/ACS/lib/dictionaries/cif_core.dic
dictionary named 'cif_core.dic' version 2.4.2 last updated on
2011-04-26.

Automatic conversion script
Id: cif_fix_values 7556 2019-12-06 15:28:31Z antanas 
;
_cod_original_cell_volume 1993.2(7)
_cod_original_sg_symbol_H-M 'P 21/c'
_cod_database_code 4517459
_shelx_shelxl_version_number 2014/8
_shelx_space_group_comment
;
The symmetry employed for this shelxl refinement is uniquely defined
by the following loop, which should always be used as a source of
symmetry information in preference to the above space-group names.
They are only intended as comments.
;
_shelx_estimated_absorpt_t_min 0.982
_shelx_estimated_absorpt_t_max 0.989

loop_
_space_group_symop_operation_xyz
'x, y, z'
'-x, y+1/2, -z+1/2'
'-x, -y, -z'
'x, -y-1/2, z-1/2'

loop_
_atom_site_label
_atom_site_type_symbol
_atom_site_fract_x
_atom_site_fract_y
_atom_site_fract_z
_atom_site_U_iso_or_equiv
_atom_site_adp_type
_atom_site_occupancy
_atom_site_site_symmetry_order
_atom_site_calc_flag
_atom_site_refinement_flags_posn
_atom_site_refinement_flags_adp
_atom_site_refinement_flags_occupancy
_atom_site_disorder_assembly
_atom_site_disorder_group
O1 O 0.81771(8) 0.23859(6) 0.82786(11) 0.0331(3) Uani 1 1 d . . . . .
O2 O 1.06948(11) 0.20180(7) 0.16990(15) 0.0594(4) Uani 1 1 d . . . . .
O3 O 1.06293(9) 0.09852(6) 0.01961(13) 0.0426(3) Uani 1 1 d . . . . .
O4 O 0.35099(10) 0.42593(7) 0.93183(14) 0.0525(4) Uani 1 1 d . . . . .
O5 O 0.31046(8) 0.30572(6) 0.96574(13) 0.0415(3) Uani 1 1 d . . . . .
N1 N 0.77473(10) 0.17594(7) 1.04328(14) 0.0284(3) Uani 1 1 d D . . . .
C1 C 0.72778(11) 0.10791(8) 1.07370(17) 0.0273(3) Uani 1 1 d . . . . .
C2 C 0.69989(12) 0.08292(9) 1.21422(17) 0.0340(4) Uani 1 1 d . . . . .
H2 H 0.7132 0.1119 1.3081 0.041 Uiso 1 1 calc R U . . .
C3 C 0.65160(13) 0.01377(9) 1.2129(2) 0.0402(4) Uani 1 1 d . . . . .
H3 H 0.6312 -0.0049 1.3075 0.048 Uiso 1 1 calc R U . . .
C4 C 0.63275(14) -0.02842(10) 1.0763(2) 0.0430(4) Uani 1 1 d . . . . .
H4 H 0.5998 -0.0757 1.0784 0.052 Uiso 1 1 calc R U . . .
C5 C 0.66148(13) -0.00245(9) 0.93533(19) 0.0364(4) Uani 1 1 d . . . . .
H5 H 0.6486 -0.0316 0.8415 0.044 Uiso 1 1 calc R U . . .
C6 C 0.70897(11) 0.06638(8) 0.93504(17) 0.0262(3) Uani 1 1 d . . . . .
C7 C 0.74766(11) 0.10949(8) 0.80302(15) 0.0240(3) Uani 1 1 d . . . . .
C8 C 0.78461(11) 0.18282(8) 0.88822(16) 0.0261(3) Uani 1 1 d . . . . .
C9 C 0.83852(12) 0.06719(8) 0.74763(18) 0.0299(3) Uani 1 1 d . . . . .
H9A H 0.8897 0.0562 0.8414 0.036 Uiso 1 1 calc R U . . .
H9B H 0.8131 0.0186 0.7016 0.036 Uiso 1 1 calc R U . . .
C10 C 0.89098(11) 0.10759(9) 0.62921(17) 0.0309(4) Uani 1 1 d . . . . .
H10 H 0.9115 0.1579 0.6520 0.037 Uiso 1 1 calc R U . . .
C11 C 0.91113(11) 0.07804(9) 0.49354(18) 0.0304(4) Uani 1 1 d . . . . .
H11 H 0.8895 0.0282 0.4679 0.037 Uiso 1 1 calc R U . . .
C12 C 0.96466(11) 0.11886(9) 0.38383(17) 0.0318(4) Uani 1 1 d . . . . .
H12 H 0.9845 0.1690 0.4105 0.038 Uiso 1 1 calc R U . . .
C13 C 0.98818(11) 0.09169(9) 0.24867(18) 0.0329(4) Uani 1 1 d . . . . .
H13 H 0.9689 0.0419 0.2179 0.039 Uiso 1 1 calc R U . . .
C14 C 1.04334(12) 0.13755(10) 0.14686(18) 0.0356(4) Uani 1 1 d . . . . .
C15 C 1.12044(15) 0.13798(11) -0.0863(2) 0.0524(5) Uani 1 1 d . . . . .
H15A H 1.0826 0.1828 -0.1270 0.079 Uiso 1 1 calc R U . . .
H15B H 1.1304 0.1051 -0.1746 0.079 Uiso 1 1 calc R U . . .
H15C H 1.1872 0.1527 -0.0290 0.079 Uiso 1 1 calc R U . . .
C16 C 0.66258(11) 0.12682(9) 0.66318(16) 0.0285(3) Uani 1 1 d . . . . .
H16A H 0.6887 0.1630 0.5909 0.034 Uiso 1 1 calc R U . . .
H16B H 0.6435 0.0802 0.6032 0.034 Uiso 1 1 calc R U . . .
C17 C 0.57003(11) 0.15880(9) 0.72142(17) 0.0309(4) Uani 1 1 d . . . . .
H17 H 0.5247 0.1245 0.7605 0.037 Uiso 1 1 calc R U . . .
C18 C 0.54582(12) 0.23117(9) 0.72309(17) 0.0316(4) Uani 1 1 d . . . . .
H18 H 0.5848 0.2657 0.6719 0.038 Uiso 1 1 calc R U . . .
C19 C 0.46284(12) 0.25956(9) 0.79932(17) 0.0320(4) Uani 1 1 d . . . . .
H19 H 0.4199 0.2239 0.8397 0.038 Uiso 1 1 calc R U . . .
C20 C 0.44205(12) 0.33180(9) 0.81724(18) 0.0357(4) Uani 1 1 d . . . . .
H20 H 0.4802 0.3676 0.7678 0.043 Uiso 1 1 calc R U . . .
C21 C 0.36406(12) 0.35982(9) 0.90834(17) 0.0344(4) Uani 1 1 d . . . . .
C22 C 0.23481(14) 0.33076(10) 1.0606(2) 0.0487(5) Uani 1 1 d . . . . .
H22A H 0.2686 0.3592 1.1515 0.073 Uiso 1 1 calc R U . . .
H22B H 0.2000 0.2872 1.0979 0.073 Uiso 1 1 calc R U . . .
H22C H 0.1846 0.3628 0.9966 0.073 Uiso 1 1 calc R U . . .
H1 H 0.7949(12) 0.2107(8) 1.1131(16) 0.043(5) Uiso 1 1 d D . . . .

loop_
_atom_site_aniso_label
_atom_site_aniso_U_11
_atom_site_aniso_U_22
_atom_site_aniso_U_33
_atom_site_aniso_U_23
_atom_site_aniso_U_13
_atom_site_aniso_U_12
O1 0.0438(7) 0.0275(6) 0.0285(6) 0.0028(5) 0.0064(5) -0.0057(5)
O2 0.0832(10) 0.0458(8) 0.0583(8) -0.0090(7) 0.0412(8) -0.0230(7)
O3 0.0532(8) 0.0446(7) 0.0353(6) 0.0005(5) 0.0239(6) -0.0046(6)
O4 0.0797(10) 0.0340(7) 0.0499(8) 0.0035(6) 0.0301(7) 0.0120(6)
O5 0.0388(7) 0.0381(7) 0.0515(7) -0.0034(5) 0.0195(6) -0.0011(5)
N1 0.0383(7) 0.0268(7) 0.0206(7) -0.0028(5) 0.0059(6) -0.0025(6)
C1 0.0306(8) 0.0274(8) 0.0248(8) 0.0023(6) 0.0077(6) 0.0046(6)
C2 0.0411(9) 0.0392(9) 0.0234(8) 0.0026(7) 0.0098(7) 0.0055(7)
C3 0.0472(10) 0.0423(10) 0.0353(9) 0.0123(8) 0.0197(8) 0.0043(8)
C4 0.0516(11) 0.0345(9) 0.0474(11) 0.0081(8) 0.0226(9) -0.0051(8)
C5 0.0455(10) 0.0308(9) 0.0362(9) -0.0025(7) 0.0169(8) -0.0048(7)
C6 0.0300(8) 0.0250(7) 0.0255(8) 0.0015(6) 0.0099(6) 0.0024(6)
C7 0.0288(8) 0.0243(7) 0.0205(7) -0.0008(6) 0.0087(6) -0.0006(6)
C8 0.0284(8) 0.0263(8) 0.0235(7) 0.0011(6) 0.0039(6) 0.0012(6)
C9 0.0338(8) 0.0293(8) 0.0288(8) 0.0010(6) 0.0116(7) 0.0041(6)
C10 0.0286(8) 0.0305(8) 0.0357(9) 0.0044(7) 0.0115(7) 0.0032(6)
C11 0.0282(8) 0.0312(8) 0.0334(9) 0.0039(7) 0.0098(7) 0.0032(6)
C12 0.0266(8) 0.0342(9) 0.0365(9) 0.0051(7) 0.0104(7) 0.0040(7)
C13 0.0315(8) 0.0337(9) 0.0357(9) 0.0051(7) 0.0123(7) 0.0013(7)
C14 0.0349(9) 0.0412(10) 0.0328(9) 0.0022(7) 0.0123(7) 0.0007(7)
C15 0.0615(12) 0.0592(12) 0.0437(10) 0.0021(9) 0.0318(10) -0.0085(10)
C16 0.0329(8) 0.0309(8) 0.0226(7) -0.0029(6) 0.0064(6) -0.0003(6)
C17 0.0284(8) 0.0357(9) 0.0290(8) -0.0002(7) 0.0058(6) -0.0015(7)
C18 0.0325(8) 0.0355(9) 0.0273(8) 0.0006(7) 0.0058(7) -0.0002(7)
C19 0.0314(8) 0.0350(9) 0.0294(8) -0.0001(7) 0.0035(7) 0.0001(7)
C20 0.0397(9) 0.0348(9) 0.0345(9) 0.0034(7) 0.0119(7) 0.0031(7)
C21 0.0412(9) 0.0323(9) 0.0301(9) 0.0022(7) 0.0066(7) 0.0047(7)
C22 0.0387(10) 0.0541(12) 0.0584(12) -0.0070(9) 0.0244(9) 0.0009(9)

loop_
_atom_type_symbol
_atom_type_description
_atom_type_scat_dispersion_real
_atom_type_scat_dispersion_imag
_atom_type_scat_source
C C 0.0033 0.0016 'International Tables Vol C Tables 4.2.6.8 and 6.1.1.4'
H H 0.0000 0.0000 'International Tables Vol C Tables 4.2.6.8 and 6.1.1.4'
N N 0.0061 0.0033 'International Tables Vol C Tables 4.2.6.8 and 6.1.1.4'
O O 0.0106 0.0060 'International Tables Vol C Tables 4.2.6.8 and 6.1.1.4'

loop_
_geom_angle_atom_site_label_1
_geom_angle_atom_site_label_2
_geom_angle_atom_site_label_3
_geom_angle
_geom_angle_site_symmetry_1
_geom_angle_site_symmetry_3
_geom_angle_publ_flag
C14 O3 C15 115.72(13) . . ?
C21 O5 C22 115.48(13) . . ?
C8 N1 C1 111.55(12) . . ?
C8 N1 H1 122.7(11) . . ?
C1 N1 H1 125.8(11) . . ?
C2 C1 C6 122.24(14) . . ?
C2 C1 N1 128.39(14) . . ?
C6 C1 N1 109.35(12) . . ?
C1 C2 C3 117.39(15) . . ?
C1 C2 H2 121.3 . . ?
C3 C2 H2 121.3 . . ?
C4 C3 C2 121.14(14) . . ?
C4 C3 H3 119.4 . . ?
C2 C3 H3 119.4 . . ?
C3 C4 C5 120.78(16) . . ?
C3 C4 H4 119.6 . . ?
C5 C4 H4 119.6 . . ?
C6 C5 C4 118.59(15) . . ?
C6 C5 H5 120.7 . . ?
C4 C5 H5 120.7 . . ?
C5 C6 C1 119.86(13) . . ?
C5 C6 C7 131.01(13) . . ?
C1 C6 C7 109.13(12) . . ?
C6 C7 C8 101.32(11) . . ?
C6 C7 C16 113.08(12) . . ?
C8 C7 C16 109.84(11) . . ?
C6 C7 C9 109.94(11) . . ?
C8 C7 C9 110.65(12) . . ?
C16 C7 C9 111.57(11) . . ?
O1 C8 N1 125.03(13) . . ?
O1 C8 C7 126.53(13) . . ?
N1 C8 C7 108.44(12) . . ?
C10 C9 C7 115.40(12) . . ?
C10 C9 H9A 108.4 . . ?
C7 C9 H9A 108.4 . . ?
C10 C9 H9B 108.4 . . ?
C7 C9 H9B 108.4 . . ?
H9A C9 H9B 107.5 . . ?
C11 C10 C9 124.71(14) . . ?
C11 C10 H10 117.6 . . ?
C9 C10 H10 117.6 . . ?
C10 C11 C12 122.77(15) . . ?
C10 C11 H11 118.6 . . ?
C12 C11 H11 118.6 . . ?
C13 C12 C11 125.19(15) . . ?
C13 C12 H12 117.4 . . ?
C11 C12 H12 117.4 . . ?
C12 C13 C14 120.82(15) . . ?
C12 C13 H13 119.6 . . ?
C14 C13 H13 119.6 . . ?
O2 C14 O3 122.62(14) . . ?
O2 C14 C13 126.15(14) . . ?
O3 C14 C13 111.23(14) . . ?
O3 C15 H15A 109.5 . . ?
O3 C15 H15B 109.5 . . ?
H15A C15 H15B 109.5 . . ?
O3 C15 H15C 109.5 . . ?
H15A C15 H15C 109.5 . . ?
H15B C15 H15C 109.5 . . ?
C17 C16 C7 110.72(11) . . ?
C17 C16 H16A 109.5 . . ?
C7 C16 H16A 109.5 . . ?
C17 C16 H16B 109.5 . . ?
C7 C16 H16B 109.5 . . ?
H16A C16 H16B 108.1 . . ?
C18 C17 C16 125.59(14) . . ?
C18 C17 H17 117.2 . . ?
C16 C17 H17 117.2 . . ?
C17 C18 C19 122.93(15) . . ?
C17 C18 H18 118.5 . . ?
C19 C18 H18 118.5 . . ?
C20 C19 C18 125.00(15) . . ?
C20 C19 H19 117.5 . . ?
C18 C19 H19 117.5 . . ?
C19 C20 C21 124.31(15) . . ?
C19 C20 H20 117.8 . . ?
C21 C20 H20 117.8 . . ?
O4 C21 O5 123.20(14) . . ?
O4 C21 C20 123.17(15) . . ?
O5 C21 C20 113.61(14) . . ?
O5 C22 H22A 109.5 . . ?
O5 C22 H22B 109.5 . . ?
H22A C22 H22B 109.5 . . ?
O5 C22 H22C 109.5 . . ?
H22A C22 H22C 109.5 . . ?
H22B C22 H22C 109.5 . . ?

loop_
_geom_bond_atom_site_label_1
_geom_bond_atom_site_label_2
_geom_bond_distance
_geom_bond_site_symmetry_2
_geom_bond_publ_flag
O1 C8 1.2304(16) . ?
O2 C14 1.205(2) . ?
O3 C14 1.3488(18) . ?
O3 C15 1.4471(18) . ?
O4 C21 1.2133(18) . ?
O5 C21 1.3324(18) . ?
O5 C22 1.4464(19) . ?
N1 C8 1.3573(18) . ?
N1 C1 1.4045(19) . ?
N1 H1 0.875(9) . ?
C1 C2 1.3816(19) . ?
C1 C6 1.390(2) . ?
C2 C3 1.388(2) . ?
C2 H2 0.9500 . ?
C3 C4 1.382(2) . ?
C3 H3 0.9500 . ?
C4 C5 1.395(2) . ?
C4 H4 0.9500 . ?
C5 C6 1.379(2) . ?
C5 H5 0.9500 . ?
C6 C7 1.5155(18) . ?
C7 C8 1.542(2) . ?
C7 C16 1.547(2) . ?
C7 C9 1.5487(19) . ?
C9 C10 1.4935(19) . ?
C9 H9A 0.9900 . ?
C9 H9B 0.9900 . ?
C10 C11 1.336(2) . ?
C10 H10 0.9500 . ?
C11 C12 1.4508(19) . ?
C11 H11 0.9500 . ?
C12 C13 1.332(2) . ?
C12 H12 0.9500 . ?
C13 C14 1.464(2) . ?
C13 H13 0.9500 . ?
C15 H15A 0.9800 . ?
C15 H15B 0.9800 . ?
C15 H15C 0.9800 . ?
C16 C17 1.498(2) . ?
C16 H16A 0.9900 . ?
C16 H16B 0.9900 . ?
C17 C18 1.331(2) . ?
C17 H17 0.9500 . ?
C18 C19 1.446(2) . ?
C18 H18 0.9500 . ?
C19 C20 1.332(2) . ?
C19 H19 0.9500 . ?
C20 C21 1.467(2) . ?
C20 H20 0.9500 . ?
C22 H22A 0.9800 . ?
C22 H22B 0.9800 . ?
C22 H22C 0.9800 . ?

loop_
_geom_hbond_atom_site_label_D
_geom_hbond_atom_site_label_H
_geom_hbond_atom_site_label_A
_geom_hbond_distance_DH
_geom_hbond_distance_HA
_geom_hbond_distance_DA
_geom_hbond_angle_DHA
_geom_hbond_site_symmetry_A
N1 H1 O1 0.875(9) 2.031(10) 2.8585(16) 157.5(15) 4_566
C22 H22B O2 0.98 2.45 3.395(2) 163.3 1_456

loop_
_geom_torsion_atom_site_label_1
_geom_torsion_atom_site_label_2
_geom_torsion_atom_site_label_3
_geom_torsion_atom_site_label_4
_geom_torsion
_geom_torsion_site_symmetry_1
_geom_torsion_site_symmetry_2
_geom_torsion_site_symmetry_3
_geom_torsion_site_symmetry_4
_geom_torsion_publ_flag
C8 N1 C1 C2 -176.14(15) . . . . ?
C8 N1 C1 C6 2.30(17) . . . . ?
C6 C1 C2 C3 0.0(2) . . . . ?
N1 C1 C2 C3 178.27(15) . . . . ?
C1 C2 C3 C4 0.3(2) . . . . ?
C2 C3 C4 C5 -0.3(3) . . . . ?
C3 C4 C5 C6 -0.1(3) . . . . ?
C4 C5 C6 C1 0.4(2) . . . . ?
C4 C5 C6 C7 -179.33(15) . . . . ?
C2 C1 C6 C5 -0.4(2) . . . . ?
N1 C1 C6 C5 -178.94(14) . . . . ?
C2 C1 C6 C7 179.43(13) . . . . ?
N1 C1 C6 C7 0.87(16) . . . . ?
C5 C6 C7 C8 176.59(16) . . . . ?
C1 C6 C7 C8 -3.19(15) . . . . ?
C5 C6 C7 C16 59.1(2) . . . . ?
C1 C6 C7 C16 -120.68(13) . . . . ?
C5 C6 C7 C9 -66.3(2) . . . . ?
C1 C6 C7 C9 113.88(14) . . . . ?
C1 N1 C8 O1 175.64(14) . . . . ?
C1 N1 C8 C7 -4.40(16) . . . . ?
C6 C7 C8 O1 -175.50(14) . . . . ?
C16 C7 C8 O1 -55.68(19) . . . . ?
C9 C7 C8 O1 67.94(19) . . . . ?
C6 C7 C8 N1 4.53(15) . . . . ?
C16 C7 C8 N1 124.36(12) . . . . ?
C9 C7 C8 N1 -112.02(13) . . . . ?
C6 C7 C9 C10 -173.90(13) . . . . ?
C8 C7 C9 C10 -62.81(17) . . . . ?
C16 C7 C9 C10 59.80(17) . . . . ?
C7 C9 C10 C11 -129.78(16) . . . . ?
C9 C10 C11 C12 -178.39(14) . . . . ?
C10 C11 C12 C13 178.80(16) . . . . ?
C11 C12 C13 C14 -179.45(14) . . . . ?
C15 O3 C14 O2 1.8(2) . . . . ?
C15 O3 C14 C13 -177.97(14) . . . . ?
C12 C13 C14 O2 -2.2(3) . . . . ?
C12 C13 C14 O3 177.55(14) . . . . ?
C6 C7 C16 C17 48.22(16) . . . . ?
C8 C7 C16 C17 -64.15(15) . . . . ?
C9 C7 C16 C17 172.78(12) . . . . ?
C7 C16 C17 C18 99.68(17) . . . . ?
C16 C17 C18 C19 -171.73(14) . . . . ?
C17 C18 C19 C20 173.18(16) . . . . ?
C18 C19 C20 C21 -173.70(14) . . . . ?
C22 O5 C21 O4 -0.5(2) . . . . ?
C22 O5 C21 C20 178.15(14) . . . . ?
C19 C20 C21 O4 174.97(17) . . . . ?
C19 C20 C21 O5 -3.6(2) . . . . ?
